data_7134606
loop_
_publ_author_name
'Windsor, Hunter J.'
'Carraro, Thomas J. C.'
'Walwyn, Robert J.'
'Rendina, Louis M.'
'Kepert, Cameron J.'

_publ_section_title
;
 A new carborane scaffold for assembling metal--organic frameworks
;
_journal_issue 53
_journal_name_full 'Chemical Communications'
_journal_page_first 9634
_journal_page_last 9637
_journal_paper_doi 10.1039/D5CC02620B
_journal_volume 61
_journal_year 2025
_chemical_formula_moiety 'C14 H13 B5 N O4 Zn, C3 H7 N O'
_chemical_formula_sum 'C17 H20 B5 N2 O5 Zn'
_chemical_formula_weight 451.77
_space_group_crystal_system monoclinic
_space_group_IT_number 15
_space_group_name_Hall '-C 2yc'
_space_group_name_H-M_alt 'C 1 2/c 1'
_atom_sites_solution_hydrogens geom
_atom_sites_solution_primary dual
_audit_creation_date 2025-02-02
_audit_creation_method
;
Olex2 1.5
(compiled 2024.02.16 svn.r378c4104 for OlexSys, GUI svn.r6928)
;
_audit_update_record
;
2025-05-07 deposited with the CCDC.	2025-05-23 downloaded from the CCDC.
;
_cell_angle_alpha 90
_cell_angle_beta 92.314(2)
_cell_angle_gamma 90
_cell_formula_units_Z 8
_cell_length_a 18.7559(4)
_cell_length_b 13.3309(4)
_cell_length_c 17.2217(4)
_cell_measurement_reflns_used 5034
_cell_measurement_temperature 280.01(10)
_cell_measurement_theta_max 71.8420
_cell_measurement_theta_min 4.7370
_cell_volume 4302.48(19)
_computing_cell_refinement 'CrysAlisPro 1.171.44.91a (Rigaku OD, 2025)'
_computing_data_collection 'CrysAlisPro system (CCD 43.142a 64-bit (release 17-10-2024))'
_computing_data_reduction 'CrysAlisPro 1.171.44.91a (Rigaku OD, 2025)'
_computing_molecular_graphics 'Olex2 1.5 (Dolomanov et al., 2009)'
_computing_publication_material 'Olex2 1.5 (Dolomanov et al., 2009)'
_computing_structure_refinement 'SHELXL 2019/3 (Sheldrick, 2015)'
_computing_structure_solution 'SHELXT 2018/2 (Sheldrick, 2018)'
_diffrn_ambient_environment air
_diffrn_ambient_temperature 280.01(10)
_diffrn_detector 'Hybrid Pixel Array Detector'
_diffrn_detector_area_resol_mean 10.0000
_diffrn_detector_type HyPix
_diffrn_measured_fraction_theta_full 0.995
_diffrn_measured_fraction_theta_max 0.976
_diffrn_measurement_details
;
List of Runs (angles in degrees, time in seconds):

  # Type    Start    End  Width  t~exp~   \w     \q     \k     \f   Frames
#--------------------------------------------------------------------------
  1  \w    -86.00  -8.00   0.50    0.12    --  -42.10 121.00  94.00  156
  2  \w     14.00  86.00   0.50    0.12    --   42.10-121.00  12.00  144
  3  \w     14.00  89.00   0.50    0.12    --   45.00-121.00  12.00  150
  4  \w    -98.00 -31.00   0.50    0.12    -- -103.00 121.00  94.00  134
  5  \w   -174.00 -90.00   0.50    0.12    -- -103.00-121.00  12.00  168
  6  \w    -56.00 -27.00   0.50    0.12    --  -42.10 -57.00 127.19   58
  7  \w    -14.00  35.00   0.50    0.12    --  -42.10  38.00 -90.00   98
  8  \w    -14.00  35.00   0.50    0.12    --  -42.10  38.00-120.00   98
  9  \w    -14.00  35.00   0.50    0.12    --  -42.10  38.00-150.00   98
 10  \w    -14.00  35.00   0.50    0.12    --  -42.10  38.00-180.00   98
 11  \w    -14.00  35.00   0.50    0.12    --  -42.10  38.00 -30.00   98
 12  \w   -174.00 -89.00   0.50    0.12    -- -103.00 -48.00 103.54  170
 13  \w    -70.00 -29.00   0.50    0.12    -- -103.00  77.00 -30.00   82
 14  \w    -70.00 -29.00   0.50    0.12    -- -103.00  77.00-120.00   82
 15  \w    -93.00 -29.00   0.50    0.12    -- -103.00  93.00  82.91  128
 16  \w   -144.00 -88.00   0.50    0.12    -- -103.00 -19.00 -60.00  112
 17  \w   -167.00 -89.00   0.50    0.12    -- -103.00 -36.00  21.06  156
 18  \w    -93.00 -29.00   0.50    0.12    -- -103.00  93.00 -14.87  128
 19  \w    -93.00 -29.00   0.50    0.12    -- -103.00  91.00  63.80  128
 20  \w    -92.00 -30.00   0.50    0.12    -- -103.00  98.00  -5.92  124
 21  \w   -102.00 -31.00   0.50    0.12    -- -103.00 130.00   4.67  142
 22  \w    -92.00 -30.00   0.50    0.12    -- -103.00  96.00 105.53  124
 23  \w    -93.00 -29.00   0.50    0.12    -- -103.00  93.00  13.80  128
 24  \w   -144.00 -88.00   0.50    0.12    -- -103.00 -19.00 -30.00  112
 25  \w   -171.00 -99.00   0.50    0.12    -- -103.00 -77.00 120.00  144
 26  \w    -93.00 -65.00   0.50    0.12    -- -103.00  91.00  44.26   56
 27  \w   -167.00-142.00   0.50    0.12    -- -103.00 -77.00 120.00   50
;
_diffrn_measurement_device 'four-circle diffractometer'
_diffrn_measurement_device_type 'ROD, SynergyCustom DW system, HyPix'
_diffrn_measurement_method '\w scans'
_diffrn_orient_matrix_type 'CrysAlisPro convention (1999,Acta A55,543-557)'
_diffrn_orient_matrix_UB_11 -0.0180325000
_diffrn_orient_matrix_UB_12 -0.0864392000
_diffrn_orient_matrix_UB_13 -0.0568284000
_diffrn_orient_matrix_UB_21 0.0042257000
_diffrn_orient_matrix_UB_22 -0.0750903000
_diffrn_orient_matrix_UB_23 0.0679931000
_diffrn_orient_matrix_UB_31 -0.0801116000
_diffrn_orient_matrix_UB_32 0.0155269000
_diffrn_orient_matrix_UB_33 0.0126777000
_diffrn_radiation_monochromator mirror
_diffrn_radiation_probe x-ray
_diffrn_radiation_type 'Cu K\a'
_diffrn_radiation_wavelength 1.54184
_diffrn_reflns_av_R_equivalents 0.0273
_diffrn_reflns_av_unetI/netI 0.0239
_diffrn_reflns_Laue_measured_fraction_full 0.995
_diffrn_reflns_Laue_measured_fraction_max 0.976
_diffrn_reflns_limit_h_max 15
_diffrn_reflns_limit_h_min -22
_diffrn_reflns_limit_k_max 15
_diffrn_reflns_limit_k_min -16
_diffrn_reflns_limit_l_max 21
_diffrn_reflns_limit_l_min -21
_diffrn_reflns_number 20574
_diffrn_reflns_point_group_measured_fraction_full 0.995
_diffrn_reflns_point_group_measured_fraction_max 0.976
_diffrn_reflns_theta_full 67.684
_diffrn_reflns_theta_max 72.405
_diffrn_reflns_theta_min 4.070
_diffrn_source 'Rotating-anode X-ray tube'
_diffrn_source_type 'Rigaku (Cu) X-ray Source'
_exptl_absorpt_coefficient_mu 1.842
_exptl_absorpt_correction_T_max 1.00000
_exptl_absorpt_correction_T_min 0.55959
_exptl_absorpt_correction_type multi-scan
_exptl_absorpt_process_details
;
CrysAlisPro 1.171.44.91a (Rigaku Oxford Diffraction, 2025)
Empirical absorption correction using spherical harmonics,
implemented in SCALE3 ABSPACK scaling algorithm.
;
_exptl_crystal_colour colourless
_exptl_crystal_density_diffrn 1.395
_exptl_crystal_description 'rectangular prism'
_exptl_crystal_F_000 1848
_exptl_crystal_size_max 0.150
_exptl_crystal_size_mid 0.050
_exptl_crystal_size_min 0.025
_refine_diff_density_max 0.479
_refine_diff_density_min -0.362
_refine_diff_density_rms 0.076
_refine_ls_extinction_method none
_refine_ls_goodness_of_fit_ref 1.035
_refine_ls_hydrogen_treatment constr
_refine_ls_matrix_type full
_refine_ls_number_parameters 358
_refine_ls_number_reflns 4149
_refine_ls_number_restraints 145
_refine_ls_restrained_S_all 1.022
_refine_ls_R_factor_all 0.0410
_refine_ls_R_factor_gt 0.0335
_refine_ls_shift/su_max 0.002
_refine_ls_shift/su_mean 0.000
_refine_ls_structure_factor_coef Fsqd
_refine_ls_weighting_details 'w=1/[\s^2^(Fo^2^)+(0.0682P)^2^+1.1813P] where P=(Fo^2^+2Fc^2^)/3'
_refine_ls_weighting_scheme calc
_refine_ls_wR_factor_gt 0.0991
_refine_ls_wR_factor_ref 0.1054
_reflns_Friedel_coverage 0.000
_reflns_number_gt 3254
_reflns_number_total 4149
_reflns_threshold_expression 'I > 2\s(I)'
_cod_data_source_file d5cc02620b2.cif
_cod_data_source_block scl0470_tjc_mof_vt_2_14_280_00
_cod_depositor_comments 'Adding full bibliography for 7134590--7134613.cif.'
_cod_database_code 7134606
_shelx_shelxl_version_number 2019/3
_chemical_oxdiff_formula 'C16 H13 B5 N1 O4 Zn1'
_shelx_space_group_comment
;
The symmetry employed for this shelxl refinement is uniquely defined
by the following loop, which should always be used as a source of
symmetry information in preference to the above space-group names.
They are only intended as comments.
;
_diffrn_oxdiff_digest_od_ed
;

;
_olex2_refinement_description
;
1. Fixed Uiso
 At 1.2 times of:
  All B(H) groups, All C(H) groups
 At 1.5 times of:
  All C(H,H,H) groups
2. Restrained distances
 N2B-C16B \\sim N2A-C16A \\sim N2A-C17A \\sim N2B-C17B
 with sigma of 0.02
 N2A-C15A \\sim N2B-C15B
 with sigma of 0.02
3. Rigid body (RIGU) restrains
 C1, B1A, B1B, B2A, B2B, B3A, B3B, B4A, B4B, B5A, B5B
 with sigma for 1-2 distances of 0.004 and sigma for 1-3 distances of 0.004
 O5, N2A, N2B, C15A, C15B, C16A, C16B, C17A, C17B
 with sigma for 1-2 distances of 0.004 and sigma for 1-3 distances of 0.004
4. Others
 Sof(N2B)=Sof(C15B)=Sof(H15B)=Sof(C16B)=Sof(H16D)=Sof(H16E)=Sof(H16F)=
 Sof(C17B)=Sof(H17D)=Sof(H17E)=Sof(H17F)=1-FVAR(1)
 Sof(N2A)=Sof(C15A)=Sof(H15A)=Sof(C16A)=Sof(H16A)=Sof(H16B)=Sof(H16C)=
 Sof(C17A)=Sof(H17A)=Sof(H17B)=Sof(H17C)=FVAR(1)
 Sof(B1B)=Sof(H1B)=Sof(B2B)=Sof(H2B)=Sof(B3B)=Sof(H3B)=Sof(B4B)=Sof(H4B)=
 Sof(B5B)=Sof(H5B)=1-FVAR(2)
 Sof(B1A)=Sof(H1A)=Sof(B2A)=Sof(H2A)=Sof(B3A)=Sof(H3A)=Sof(B4A)=Sof(H4A)=
 Sof(B5A)=Sof(H5A)=FVAR(2)
5.a Aromatic/amide H refined with riding coordinates:
 C3(H3), C4(H4), C5(H5), C6(H6), C9(H9), C10(H10), C13(H13), C14(H14),
 C15A(H15A), C15B(H15B)
5.b Idealised Me refined as rotating group:
 C16A(H16A,H16B,H16C), C16B(H16D,H16E,H16F), C17A(H17A,H17B,H17C), C17B(H17D,
 H17E,H17F)
5.c Boron cage BH refined with riding coordinates:
 B1A(H1A), B1B(H1B), B2A(H2A), B2B(H2B), B3A(H3A), B3B(H3B), B4A(H4A),
 B4B(H4B), B5A(H5A), B5B(H5B)
;
_olex2_submission_special_instructions 'No special instructions were received'
_oxdiff_exptl_absorpt_empirical_details
;
Empirical correction (ABSPACK) includes:
- Absorption correction using spherical harmonics
- Frame scaling
;
_oxdiff_exptl_absorpt_empirical_full_max 1.854
_oxdiff_exptl_absorpt_empirical_full_min 0.690

loop_
_space_group_symop_operation_xyz
'x, y, z'
'-x, y, -z+1/2'
'x+1/2, y+1/2, z'
'-x+1/2, y+1/2, -z+1/2'
'-x, -y, -z'
'x, -y, z-1/2'
'-x+1/2, -y+1/2, -z'
'x+1/2, -y+1/2, z-1/2'

loop_
_atom_site_label
_atom_site_type_symbol
_atom_site_fract_x
_atom_site_fract_y
_atom_site_fract_z
_atom_site_U_iso_or_equiv
_atom_site_adp_type
_atom_site_occupancy
_atom_site_site_symmetry_order
_atom_site_calc_flag
_atom_site_refinement_flags_posn
_atom_site_refinement_flags_adp
_atom_site_refinement_flags_occupancy
_atom_site_disorder_assembly
_atom_site_disorder_group
Zn1 Zn 0.42163(2) 0.74966(2) 0.74636(2) 0.02482(11) Uani 1 1 d . . . . .
O1 O 0.44449(7) 0.64979(11) 0.83243(7) 0.0475(3) Uani 1 1 d . . . . .
O2 O 0.56369(7) 0.64168(10) 0.83499(7) 0.0434(3) Uani 1 1 d . . . . .
O3 O 0.44106(7) 0.85087(10) 0.66237(7) 0.0437(3) Uani 1 1 d . . . . .
O4 O 0.56025(7) 0.85725(11) 0.67091(7) 0.0464(3) Uani 1 1 d . . . . .
O5 O 0.24956(10) 1.00727(16) 0.41956(11) 0.0774(5) Uani 1 1 d . . . . .
N1 N 0.31213(8) 0.74908(9) 0.74562(9) 0.0310(3) Uani 1 1 d . . . . .
N2A N 0.2439(7) 0.9838(6) 0.5491(4) 0.074(2) Uani 0.559(5) 1 d D . P A 1
N2B N 0.2512(9) 1.0226(8) 0.5487(6) 0.079(3) Uani 0.441(5) 1 d D . P A 2
C1 C 0.08290(9) 0.75004(11) 0.74740(11) 0.0339(4) Uani 1 1 d . . . . .
C2 C 0.16334(10) 0.74974(11) 0.74631(12) 0.0345(4) Uani 1 1 d . . . . .
C3 C 0.20385(8) 0.81875(14) 0.78940(11) 0.0425(4) Uani 1 1 d . . . . .
H3 H 0.181546 0.866729 0.819209 0.051 Uiso 1 1 calc R U . . .
C4 C 0.27721(8) 0.81584(14) 0.78783(10) 0.0402(4) Uani 1 1 d . . . . .
H4 H 0.303531 0.862257 0.817355 0.048 Uiso 1 1 calc R U . . .
C5 C 0.27375(8) 0.68244(14) 0.70436(10) 0.0405(4) Uani 1 1 d . . . . .
H5 H 0.297628 0.635499 0.675070 0.049 Uiso 1 1 calc R U . . .
C6 C 0.20003(8) 0.67977(14) 0.70303(11) 0.0418(4) Uani 1 1 d . . . . .
H6 H 0.175191 0.631777 0.673554 0.050 Uiso 1 1 calc R U . . .
C7 C 0.50363(9) 0.62115(13) 0.86086(9) 0.0343(4) Uani 1 1 d . . . . .
C8 C 0.50211(8) 0.55840(13) 0.93288(9) 0.0326(4) Uani 1 1 d . . . . .
C9 C 0.43939(9) 0.54851(16) 0.97265(11) 0.0440(5) Uani 1 1 d . . . . .
H9 H 0.398273 0.581158 0.954243 0.053 Uiso 1 1 calc R U . . .
C10 C 0.43746(9) 0.49085(15) 1.03909(11) 0.0434(5) Uani 1 1 d . . . . .
H10 H 0.395168 0.485143 1.065130 0.052 Uiso 1 1 calc R U . . .
C11 C 0.50080(9) 0.87888(13) 0.63930(9) 0.0340(4) Uani 1 1 d . . . . .
C12 C 0.50046(8) 0.94191(13) 0.56732(9) 0.0323(4) Uani 1 1 d . . . . .
C13 C 0.56371(9) 0.96898(17) 0.53454(11) 0.0472(5) Uani 1 1 d . . . . .
H13 H 0.606992 0.948710 0.557707 0.057 Uiso 1 1 calc R U . . .
C14 C 0.56295(10) 1.02597(17) 0.46758(11) 0.0486(5) Uani 1 1 d . . . . .
H14 H 0.605837 1.042936 0.445680 0.058 Uiso 1 1 calc R U . . .
C15A C 0.2503(2) 1.0372(6) 0.4877(4) 0.0646(14) Uani 0.559(5) 1 d D . P A 1
H15A H 0.256106 1.105852 0.495158 0.078 Uiso 0.559(5) 1 calc R U P A 1
C15B C 0.2467(3) 0.9750(7) 0.4843(4) 0.0604(16) Uani 0.441(5) 1 d D . P A 2
H15B H 0.240252 0.906014 0.488158 0.072 Uiso 0.441(5) 1 calc R U P A 2
C16A C 0.2500(9) 1.0262(10) 0.6273(6) 0.117(4) Uani 0.559(5) 1 d D . P A 1
H16A H 0.208392 1.009095 0.655139 0.175 Uiso 0.559(5) 1 calc R U P A 1
H16B H 0.254009 1.097874 0.623987 0.175 Uiso 0.559(5) 1 calc R U P A 1
H16C H 0.291661 0.999562 0.654213 0.175 Uiso 0.559(5) 1 calc R U P A 1
C16B C 0.2400(13) 0.9747(12) 0.6243(8) 0.119(5) Uani 0.441(5) 1 d D . P A 2
H16D H 0.283379 0.977562 0.655713 0.178 Uiso 0.441(5) 1 calc R U P A 2
H16E H 0.226374 0.905976 0.616224 0.178 Uiso 0.441(5) 1 calc R U P A 2
H16F H 0.202879 1.009427 0.650119 0.178 Uiso 0.441(5) 1 calc R U P A 2
C17A C 0.2373(3) 0.8757(5) 0.5424(4) 0.113(2) Uani 0.559(5) 1 d D . P A 1
H17A H 0.266951 0.844144 0.582074 0.169 Uiso 0.559(5) 1 calc R U P A 1
H17B H 0.252086 0.854705 0.492214 0.169 Uiso 0.559(5) 1 calc R U P A 1
H17C H 0.188498 0.856602 0.548544 0.169 Uiso 0.559(5) 1 calc R U P A 1
C17B C 0.2597(4) 1.1300(6) 0.5474(6) 0.113(3) Uani 0.441(5) 1 d D . P A 2
H17D H 0.255432 1.153417 0.494718 0.169 Uiso 0.441(5) 1 calc R U P A 2
H17E H 0.305826 1.147455 0.569444 0.169 Uiso 0.441(5) 1 calc R U P A 2
H17F H 0.223357 1.160570 0.577196 0.169 Uiso 0.441(5) 1 calc R U P A 2
B1A B 0.04154(13) 0.8583(2) 0.7755(3) 0.0480(10) Uani 0.871(8) 1 d . . P B 3
H1A H 0.069358 0.928247 0.791847 0.058 Uiso 0.871(8) 1 calc R U P B 3
B1B B 0.0381(10) 0.815(2) 0.8168(14) 0.044(5) Uani 0.129(8) 1 d . . P B 4
H1B H 0.064321 0.859777 0.863137 0.053 Uiso 0.129(8) 1 calc R U P B 4
B2A B 0.04593(14) 0.7510(3) 0.83614(18) 0.0475(10) Uani 0.871(8) 1 d . . P B 3
H2A H 0.076613 0.751627 0.891940 0.057 Uiso 0.871(8) 1 calc R U P B 3
B2B B 0.0409(10) 0.680(2) 0.8174(13) 0.045(5) Uani 0.129(8) 1 d . . P B 4
H2B H 0.069490 0.635584 0.862517 0.054 Uiso 0.129(8) 1 calc R U P B 4
B3A B 0.04185(13) 0.6427(2) 0.7755(3) 0.0479(10) Uani 0.871(8) 1 d . . P B 3
H3A H 0.069865 0.572902 0.791825 0.058 Uiso 0.871(8) 1 calc R U P B 3
B3B B 0.0389(8) 0.6414(15) 0.7236(16) 0.037(5) Uani 0.129(8) 1 d . . P B 4
H3B H 0.065927 0.571936 0.706771 0.045 Uiso 0.129(8) 1 calc R U P B 4
B4A B 0.03465(13) 0.6841(3) 0.6775(2) 0.0481(10) Uani 0.871(8) 1 d . . P B 3
H4A H 0.057957 0.641135 0.630301 0.058 Uiso 0.871(8) 1 calc R U P B 3
B4B B 0.0358(10) 0.7468(19) 0.6645(12) 0.040(5) Uani 0.129(8) 1 d . . P B 4
H4B H 0.058847 0.745420 0.606729 0.048 Uiso 0.129(8) 1 calc R U P B 4
B5A B 0.03515(13) 0.8169(3) 0.6776(2) 0.0483(10) Uani 0.871(8) 1 d . . P B 3
H5A H 0.059045 0.859676 0.630641 0.058 Uiso 0.871(8) 1 calc R U P B 3
B5B B 0.0387(9) 0.8529(15) 0.7246(18) 0.041(5) Uani 0.129(8) 1 d . . P B 4
H5B H 0.065874 0.922449 0.708463 0.049 Uiso 0.129(8) 1 calc R U P B 4

loop_
_atom_site_aniso_label
_atom_site_aniso_U_11
_atom_site_aniso_U_22
_atom_site_aniso_U_33
_atom_site_aniso_U_23
_atom_site_aniso_U_13
_atom_site_aniso_U_12
Zn1 0.01737(16) 0.03388(17) 0.02341(16) 0.00020(7) 0.00330(10) 0.00019(7)
O1 0.0436(7) 0.0593(9) 0.0396(7) 0.0217(6) 0.0011(6) 0.0038(6)
O2 0.0418(7) 0.0499(8) 0.0390(7) 0.0155(6) 0.0083(5) -0.0024(6)
O3 0.0431(7) 0.0500(8) 0.0383(7) 0.0170(6) 0.0062(5) -0.0034(6)
O4 0.0416(7) 0.0579(9) 0.0396(7) 0.0207(6) -0.0001(5) 0.0028(6)
O5 0.0666(11) 0.0990(15) 0.0666(11) 0.0066(11) 0.0034(9) -0.0063(10)
N1 0.0196(7) 0.0395(9) 0.0341(8) -0.0021(5) 0.0043(6) -0.0003(5)
N2A 0.051(4) 0.104(5) 0.067(4) 0.015(3) 0.006(3) -0.007(4)
N2B 0.051(4) 0.120(7) 0.065(5) -0.020(4) 0.000(3) -0.011(6)
C1 0.0198(10) 0.0391(11) 0.0432(11) -0.0037(7) 0.0053(8) -0.0007(5)
C2 0.0191(8) 0.0409(11) 0.0438(10) -0.0015(7) 0.0055(8) -0.0001(6)
C3 0.0250(8) 0.0498(11) 0.0530(11) -0.0171(9) 0.0064(7) 0.0014(7)
C4 0.0230(7) 0.0499(11) 0.0477(10) -0.0119(8) 0.0028(7) -0.0014(7)
C5 0.0250(8) 0.0487(11) 0.0481(10) -0.0126(8) 0.0047(7) 0.0022(7)
C6 0.0241(8) 0.0471(11) 0.0542(11) -0.0172(9) 0.0028(7) -0.0017(7)
C7 0.0406(9) 0.0338(9) 0.0287(8) 0.0045(7) 0.0033(7) -0.0002(7)
C8 0.0343(8) 0.0347(9) 0.0291(8) 0.0042(6) 0.0035(6) -0.0006(7)
C9 0.0297(8) 0.0609(13) 0.0416(10) 0.0186(9) 0.0047(7) 0.0087(8)
C10 0.0296(9) 0.0624(13) 0.0389(9) 0.0151(9) 0.0088(7) 0.0016(8)
C11 0.0404(9) 0.0324(9) 0.0293(8) 0.0043(7) 0.0045(7) 0.0009(7)
C12 0.0337(8) 0.0345(9) 0.0291(8) 0.0048(6) 0.0044(6) 0.0014(7)
C13 0.0292(8) 0.0682(13) 0.0441(10) 0.0223(9) 0.0023(7) 0.0049(8)
C14 0.0300(9) 0.0720(14) 0.0444(10) 0.0235(10) 0.0074(8) -0.0012(9)
C15A 0.047(3) 0.071(4) 0.076(4) 0.000(3) 0.001(2) -0.006(2)
C15B 0.046(3) 0.071(5) 0.065(4) -0.001(3) 0.000(2) -0.004(3)
C16A 0.102(6) 0.176(12) 0.072(4) -0.022(6) 0.000(4) 0.004(9)
C16B 0.122(9) 0.160(14) 0.074(6) 0.020(7) 0.001(6) -0.015(11)
C17A 0.123(5) 0.096(4) 0.121(6) 0.025(4) 0.016(4) -0.009(4)
C17B 0.097(5) 0.108(6) 0.135(8) -0.034(5) 0.009(5) -0.023(4)
B1A 0.0223(12) 0.0403(16) 0.082(3) -0.0147(18) 0.0087(17) -0.0018(10)
B1B 0.036(9) 0.053(11) 0.042(9) -0.011(8) 0.001(7) 0.008(9)
B2A 0.0182(13) 0.086(3) 0.0388(14) -0.0022(15) 0.0043(10) 0.0042(14)
B2B 0.042(10) 0.055(11) 0.038(8) 0.007(8) 0.008(8) 0.002(9)
B3A 0.0224(12) 0.0395(16) 0.082(3) 0.0114(18) 0.0054(17) 0.0028(10)
B3B 0.018(7) 0.036(7) 0.058(12) -0.013(8) -0.005(9) 0.007(5)
B4A 0.0227(12) 0.063(2) 0.059(2) -0.0221(19) 0.0025(12) -0.0017(15)
B4B 0.022(8) 0.057(14) 0.041(6) -0.005(7) 0.008(5) 0.012(9)
B5A 0.0226(12) 0.066(2) 0.0573(19) 0.0220(18) 0.0077(12) 0.0007(14)
B5B 0.025(8) 0.036(7) 0.060(12) 0.007(7) 0.011(10) 0.003(6)

loop_
_atom_type_symbol
_atom_type_description
_atom_type_scat_dispersion_real
_atom_type_scat_dispersion_imag
_atom_type_scat_source
C C 0.0181 0.0091 'International Tables Vol C Tables 4.2.6.8 and 6.1.1.4'
H H 0.0000 0.0000 'International Tables Vol C Tables 4.2.6.8 and 6.1.1.4'
B B 0.0090 0.0039 'International Tables Vol C Tables 4.2.6.8 and 6.1.1.4'
N N 0.0311 0.0180 'International Tables Vol C Tables 4.2.6.8 and 6.1.1.4'
O O 0.0492 0.0322 'International Tables Vol C Tables 4.2.6.8 and 6.1.1.4'
Zn Zn -1.5491 0.6778 'International Tables Vol C Tables 4.2.6.8 and 6.1.1.4'

loop_
_geom_angle_atom_site_label_1
_geom_angle_atom_site_label_2
_geom_angle_atom_site_label_3
_geom_angle
_geom_angle_site_symmetry_1
_geom_angle_site_symmetry_3
_geom_angle_publ_flag
O1 Zn1 Zn1 77.69(4) . 2_656 ?
O1 Zn1 O2 90.47(6) . 2_656 ?
O1 Zn1 O4 85.79(7) . 2_656 ?
O1 Zn1 N1 100.61(6) . . ?
O2 Zn1 Zn1 82.32(4) 2_656 2_656 ?
O2 Zn1 O4 162.65(6) 2_656 2_656 ?
O2 Zn1 N1 98.99(5) 2_656 . ?
O3 Zn1 Zn1 79.72(4) . 2_656 ?
O3 Zn1 O1 157.41(6) . . ?
O3 Zn1 O2 86.92(6) . 2_656 ?
O3 Zn1 O4 90.04(6) . 2_656 ?
O3 Zn1 N1 101.96(6) . . ?
O4 Zn1 Zn1 80.33(4) 2_656 2_656 ?
O4 Zn1 N1 98.35(5) 2_656 . ?
N1 Zn1 Zn1 177.89(5) . 2_656 ?
C7 O1 Zn1 130.07(11) . . ?
C7 O2 Zn1 123.06(11) . 2_656 ?
C11 O3 Zn1 127.69(11) . . ?
C11 O4 Zn1 125.77(11) . 2_656 ?
C4 N1 Zn1 120.40(11) . . ?
C5 N1 Zn1 121.68(11) . . ?
C5 N1 C4 117.92(15) . . ?
C15A N2A C16A 122.6(10) . . ?
C15A N2A C17A 119.7(8) . . ?
C17A N2A C16A 117.4(7) . . ?
C15B N2B C16B 123.0(12) . . ?
C15B N2B C17B 118.9(11) . . ?
C17B N2B C16B 117.7(9) . . ?
C2 C1 B1A 117.97(14) . . ?
C2 C1 B1B 121.8(7) . . ?
C2 C1 B2A 117.03(17) . . ?
C2 C1 B2B 119.3(7) . . ?
C2 C1 B3A 117.68(14) . . ?
C2 C1 B3B 117.9(5) . . ?
C2 C1 B4A 119.23(16) . . ?
C2 C1 B4B 119.3(6) . . ?
C2 C1 B5A 119.05(16) . . ?
C2 C1 B5B 119.7(6) . . ?
B1A C1 B4A 113.33(18) . . ?
B1A C1 B5A 62.16(19) . . ?
B1B C1 B2B 62.5(14) . . ?
B2A C1 B1A 62.33(19) . . ?
B2A C1 B3A 63.05(19) . . ?
B2A C1 B4A 114.23(18) . . ?
B2A C1 B5A 113.82(18) . . ?
B3A C1 B1A 114.3(2) . . ?
B3A C1 B4A 62.50(19) . . ?
B3A C1 B5A 113.90(18) . . ?
B3B C1 B1B 110.2(11) . . ?
B3B C1 B2B 58.9(12) . . ?
B4A C1 B5A 62.0(2) . . ?
B4B C1 B1B 110.8(9) . . ?
B4B C1 B2B 110.2(10) . . ?
B4B C1 B3B 62.2(11) . . ?
B5B C1 B1B 59.5(12) . . ?
B5B C1 B2B 112.0(11) . . ?
B5B C1 B3B 114.6(11) . . ?
B5B C1 B4B 64.4(12) . . ?
C3 C2 C1 121.13(16) . . ?
C3 C2 C6 117.26(17) . . ?
C6 C2 C1 121.60(16) . . ?
C2 C3 H3 120.1 . . ?
C4 C3 C2 119.74(17) . . ?
C4 C3 H3 120.1 . . ?
N1 C4 C3 122.75(16) . . ?
N1 C4 H4 118.6 . . ?
C3 C4 H4 118.6 . . ?
N1 C5 H5 118.5 . . ?
N1 C5 C6 123.04(16) . . ?
C6 C5 H5 118.5 . . ?
C2 C6 H6 120.4 . . ?
C5 C6 C2 119.29(17) . . ?
C5 C6 H6 120.4 . . ?
O1 C7 O2 125.88(15) . . ?
O1 C7 C8 116.58(14) . . ?
O2 C7 C8 117.53(14) . . ?
C9 C8 C7 120.37(15) . . ?
C10 C8 C7 120.84(14) 5_667 . ?
C10 C8 C9 118.79(16) 5_667 . ?
C8 C9 H9 119.6 . . ?
C10 C9 C8 120.79(16) . . ?
C10 C9 H9 119.6 . . ?
C8 C10 C9 120.42(16) 5_667 . ?
C8 C10 H10 119.8 5_667 . ?
C9 C10 H10 119.8 . . ?
O3 C11 C12 116.94(14) . . ?
O4 C11 O3 125.53(15) . . ?
O4 C11 C12 117.52(14) . . ?
C13 C12 C11 120.63(15) . . ?
C14 C12 C11 120.65(14) 5_676 . ?
C14 C12 C13 118.71(16) 5_676 . ?
C12 C13 H13 119.8 . . ?
C14 C13 C12 120.31(16) . . ?
C14 C13 H13 119.8 . . ?
C12 C14 C13 120.97(16) 5_676 . ?
C12 C14 H14 119.5 5_676 . ?
C13 C14 H14 119.5 . . ?
O5 C15A N2A 127.1(9) . . ?
O5 C15A H15A 116.4 . . ?
N2A C15A H15A 116.4 . . ?
O5 C15B N2B 128.7(11) . . ?
O5 C15B H15B 115.7 . . ?
N2B C15B H15B 115.7 . . ?
N2A C16A H16A 109.5 . . ?
N2A C16A H16B 109.5 . . ?
N2A C16A H16C 109.5 . . ?
H16A C16A H16B 109.5 . . ?
H16A C16A H16C 109.5 . . ?
H16B C16A H16C 109.5 . . ?
N2B C16B H16D 109.5 . . ?
N2B C16B H16E 109.5 . . ?
N2B C16B H16F 109.5 . . ?
H16D C16B H16E 109.5 . . ?
H16D C16B H16F 109.5 . . ?
H16E C16B H16F 109.5 . . ?
N2A C17A H17A 109.5 . . ?
N2A C17A H17B 109.5 . . ?
N2A C17A H17C 109.5 . . ?
H17A C17A H17B 109.5 . . ?
H17A C17A H17C 109.5 . . ?
H17B C17A H17C 109.5 . . ?
N2B C17B H17D 109.5 . . ?
N2B C17B H17E 109.5 . . ?
N2B C17B H17F 109.5 . . ?
H17D C17B H17E 109.5 . . ?
H17D C17B H17F 109.5 . . ?
H17E C17B H17F 109.5 . . ?
C1 B1A B1A 105.1(2) . 2_556 ?
C1 B1A H1A 124.7 . . ?
C1 B1A B2A 58.47(15) . . ?
C1 B1A B5A 104.6(2) . 2_556 ?
C1 B1A B5A 58.97(16) . . ?
B1A B1A H1A 122.0 2_556 . ?
B1A B1A B2A 108.30(17) 2_556 . ?
B1A B1A B5A 60.0(3) 2_556 . ?
B2A B1A H1A 121.6 . . ?
B2A B1A B5A 108.0(2) . . ?
B5A B1A H1A 121.4 . . ?
B5A B1A H1A 122.3 2_556 . ?
B5A B1A B2A 59.8(2) 2_556 . ?
B5A B1A B5A 108.2(2) 2_556 . ?
C1 B1B H1B 124.2 . . ?
C1 B1B B2B 59.3(9) . . ?
B2B B1B H1B 122.1 . . ?
B4B B1B C1 106.9(15) 2_556 . ?
B4B B1B H1B 119.9 2_556 . ?
B4B B1B B2B 59.3(15) 2_556 . ?
B5B B1B C1 107.1(16) 2_556 . ?
B5B B1B C1 57.9(9) . . ?
B5B B1B H1B 119.9 2_556 . ?
B5B B1B H1B 120.2 . . ?
B5B B1B B2B 108.1(13) . . ?
B5B B1B B2B 109.5(14) 2_556 . ?
B5B B1B B5B 62.4(17) 2_556 . ?
C1 B2A B1A 59.20(15) . . ?
C1 B2A H2A 124.5 . . ?
C1 B2A B3A 58.48(15) . . ?
C1 B2A B4A 104.7(2) . 2_556 ?
C1 B2A B5A 105.3(2) . 2_556 ?
B1A B2A H2A 121.3 . . ?
B1A B2A B3A 108.0(2) . . ?
B3A B2A H2A 121.8 . . ?
B4A B2A B1A 108.1(2) 2_556 . ?
B4A B2A H2A 122.4 2_556 . ?
B4A B2A B3A 59.7(2) 2_556 . ?
B5A B2A B1A 60.0(2) 2_556 . ?
B5A B2A H2A 122.1 2_556 . ?
B5A B2A B3A 108.0(2) 2_556 . ?
C1 B2B B1B 58.2(10) . . ?
C1 B2B H2B 123.9 . . ?
B1B B2B H2B 123.8 . . ?
B3B B2B C1 106.8(15) 2_556 . ?
B3B B2B C1 59.7(9) . . ?
B3B B2B B1B 106.0(13) 2_556 . ?
B3B B2B B1B 107.4(14) . . ?
B3B B2B H2B 121.5 2_556 . ?
B3B B2B H2B 120.0 . . ?
B4B B2B C1 104.7(14) 2_556 . ?
B4B B2B B1B 57.6(13) 2_556 . ?
B4B B2B H2B 122.4 2_556 . ?
C1 B3A B2A 58.47(15) . . ?
C1 B3A B3A 105.1(2) . 2_556 ?
C1 B3A H3A 124.5 . . ?
C1 B3A B4A 104.6(2) . 2_556 ?
C1 B3A B4A 59.14(16) . . ?
B2A B3A H3A 121.8 . . ?
B3A B3A B2A 107.91(17) 2_556 . ?
B3A B3A H3A 122.2 2_556 . ?
B3A B3A B4A 59.7(3) 2_556 . ?
B4A B3A B2A 59.6(2) 2_556 . ?
B4A B3A B2A 107.8(2) . . ?
B4A B3A H3A 122.5 2_556 . ?
B4A B3A H3A 121.6 . . ?
B4A B3A B4A 107.8(2) 2_556 . ?
C1 B3B B2B 104.4(14) . 2_556 ?
C1 B3B B3B 106.3(13) . 2_556 ?
C1 B3B H3B 123.6 . . ?
C1 B3B B4B 57.2(10) . . ?
B2B B3B C1 61.4(10) . . ?
B2B B3B H3B 123.4 2_556 . ?
B2B B3B H3B 121.0 . . ?
B2B B3B B4B 60.3(15) 2_556 . ?
B2B B3B B4B 108.2(14) . . ?
B3B B3B H3B 122.7 2_556 . ?
B4B B3B H3B 122.1 . . ?
C1 B4A B2A 105.0(2) . 2_556 ?
C1 B4A B3A 104.7(2) . 2_556 ?
C1 B4A B3A 58.36(15) . . ?
C1 B4A H4A 124.8 . . ?
C1 B4A B5A 59.03(15) . . ?
B2A B4A B3A 108.4(2) 2_556 . ?
B2A B4A H4A 122.0 2_556 . ?
B2A B4A B5A 59.9(2) 2_556 . ?
B3A B4A B3A 59.9(3) 2_556 . ?
B3A B4A H4A 122.1 2_556 . ?
B3A B4A H4A 121.6 . . ?
B3A B4A B5A 108.48(19) 2_556 . ?
B5A B4A B3A 108.1(2) . . ?
B5A B4A H4A 121.3 . . ?
C1 B4B B1B 103.5(14) . 2_556 ?
C1 B4B B2B 106.1(15) . 2_556 ?
C1 B4B B3B 60.6(9) . . ?
C1 B4B H4B 124.6 . . ?
C1 B4B B5B 57.6(10) . . ?
B1B B4B B3B 109.1(14) 2_556 . ?
B1B B4B H4B 122.3 2_556 . ?
B1B B4B B5B 57.5(14) 2_556 . ?
B2B B4B B3B 59.1(14) 2_556 . ?
B2B B4B H4B 121.0 2_556 . ?
B2B B4B B5B 108.3(13) 2_556 . ?
B3B B4B H4B 120.8 . . ?
B3B B4B B5B 107.8(15) . . ?
B5B B4B H4B 122.9 . . ?
C1 B5A B1A 104.7(2) . 2_556 ?
C1 B5A B1A 58.87(15) . . ?
C1 B5A B2A 105.0(2) . 2_556 ?
C1 B5A B4A 58.99(15) . . ?
C1 B5A H5A 124.5 . . ?
B1A B5A B1A 59.5(3) 2_556 . ?
B1A B5A B4A 107.97(19) 2_556 . ?
B1A B5A H5A 121.6 . . ?
B1A B5A H5A 122.5 2_556 . ?
B2A B5A B1A 107.9(2) 2_556 . ?
B2A B5A B4A 59.9(2) 2_556 . ?
B2A B5A H5A 122.3 2_556 . ?
B4A B5A B1A 108.2(2) . . ?
B4A B5A H5A 121.4 . . ?
C1 B5B B1B 105.5(16) . 2_556 ?
C1 B5B B1B 62.6(10) . . ?
C1 B5B B4B 58.0(10) . . ?
C1 B5B B5B 107.8(15) . 2_556 ?
C1 B5B H5B 122.0 . . ?
B1B B5B B1B 106.0(14) 2_556 . ?
B1B B5B B4B 108.3(14) . . ?
B1B B5B B4B 59.5(16) 2_556 . ?
B1B B5B B5B 58.6(18) . 2_556 ?
B1B B5B B5B 59.0(13) 2_556 2_556 ?
B1B B5B H5B 121.3 . . ?
B1B B5B H5B 123.6 2_556 . ?
B4B B5B H5B 122.3 . . ?
B5B B5B B4B 107.1(12) 2_556 . ?
B5B B5B H5B 122.5 2_556 . ?

loop_
_geom_bond_atom_site_label_1
_geom_bond_atom_site_label_2
_geom_bond_distance
_geom_bond_site_symmetry_2
_geom_bond_publ_flag
Zn1 Zn1 2.9374(4) 2_656 ?
Zn1 O1 2.0254(12) . ?
Zn1 O2 2.0351(12) 2_656 ?
Zn1 O3 2.0219(12) . ?
Zn1 O4 2.0406(12) 2_656 ?
Zn1 N1 2.0532(16) . ?
O1 C7 1.254(2) . ?
O2 C7 1.258(2) . ?
O3 C11 1.260(2) . ?
O4 C11 1.255(2) . ?
O5 C15A 1.238(7) . ?
O5 C15B 1.198(8) . ?
N1 C4 1.337(2) . ?
N1 C5 1.331(2) . ?
N2A C15A 1.284(9) . ?
N2A C16A 1.462(10) . ?
N2A C17A 1.451(9) . ?
N2B C15B 1.278(10) . ?
N2B C16B 1.472(12) . ?
N2B C17B 1.440(11) . ?
C1 C2 1.510(2) . ?
C1 B1A 1.717(3) . ?
C1 B1B 1.719(18) . ?
C1 B2A 1.704(3) . ?
C1 B2B 1.738(18) . ?
C1 B3A 1.704(3) . ?
C1 B3B 1.708(18) . ?
C1 B4A 1.718(3) . ?
C1 B4B 1.65(2) . ?
C1 B5A 1.719(3) . ?
C1 B5B 1.641(18) . ?
C2 C3 1.389(2) . ?
C2 C6 1.393(2) . ?
C3 H3 0.9300 . ?
C3 C4 1.378(2) . ?
C4 H4 0.9300 . ?
C5 H5 0.9300 . ?
C5 C6 1.383(2) . ?
C6 H6 0.9300 . ?
C7 C8 1.497(2) . ?
C8 C9 1.391(2) . ?
C8 C10 1.380(2) 5_667 ?
C9 H9 0.9300 . ?
C9 C10 1.380(3) . ?
C10 H10 0.9300 . ?
C11 C12 1.497(2) . ?
C12 C13 1.382(2) . ?
C12 C14 1.379(2) 5_676 ?
C13 H13 0.9300 . ?
C13 C14 1.381(3) . ?
C14 H14 0.9300 . ?
C15A H15A 0.9300 . ?
C15B H15B 0.9300 . ?
C16A H16A 0.9600 . ?
C16A H16B 0.9600 . ?
C16A H16C 0.9600 . ?
C16B H16D 0.9600 . ?
C16B H16E 0.9600 . ?
C16B H16F 0.9600 . ?
C17A H17A 0.9600 . ?
C17A H17B 0.9600 . ?
C17A H17C 0.9600 . ?
C17B H17D 0.9600 . ?
C17B H17E 0.9600 . ?
C17B H17F 0.9600 . ?
B1A B1A 1.758(7) 2_556 ?
B1A H1A 1.1000 . ?
B1A B2A 1.770(5) . ?
B1A B5A 1.766(5) 2_556 ?
B1A B5A 1.774(5) . ?
B1B H1B 1.1000 . ?
B1B B2B 1.79(4) . ?
B1B B4B 1.70(3) 2_556 ?
B1B B5B 1.67(3) . ?
B1B B5B 1.66(3) 2_556 ?
B2A H2A 1.1000 . ?
B2A B3A 1.782(5) . ?
B2A B4A 1.762(5) 2_556 ?
B2A B5A 1.763(5) 2_556 ?
B2B H2B 1.1000 . ?
B2B B3B 1.69(3) . ?
B2B B3B 1.71(3) 2_556 ?
B2B B4B 1.73(3) 2_556 ?
B3A B3A 1.768(7) 2_556 ?
B3A H3A 1.1000 . ?
B3A B4A 1.764(5) 2_556 ?
B3A B4A 1.775(5) . ?
B3B B3B 1.75(4) 2_556 ?
B3B H3B 1.1000 . ?
B3B B4B 1.73(3) . ?
B4A H4A 1.1000 . ?
B4A B5A 1.769(6) . ?
B4B H4B 1.1000 . ?
B4B B5B 1.75(3) . ?
B5A H5A 1.1000 . ?
B5B B5B 1.72(4) 2_556 ?
B5B H5B 1.1000 . ?

loop_
_geom_torsion_atom_site_label_1
_geom_torsion_atom_site_label_2
_geom_torsion_atom_site_label_3
_geom_torsion_atom_site_label_4
_geom_torsion
_geom_torsion_site_symmetry_1
_geom_torsion_site_symmetry_2
_geom_torsion_site_symmetry_3
_geom_torsion_site_symmetry_4
_geom_torsion_publ_flag
Zn1 O1 C7 O2 -8.4(3) . . . . ?
Zn1 O1 C7 C8 170.47(12) . . . . ?
Zn1 O2 C7 O1 12.9(3) 2_656 . . . ?
Zn1 O2 C7 C8 -165.94(11) 2_656 . . . ?
Zn1 O3 C11 O4 -8.9(3) . . . . ?
Zn1 O3 C11 C12 170.06(11) . . . . ?
Zn1 O4 C11 O3 13.2(3) 2_656 . . . ?
Zn1 O4 C11 C12 -165.75(11) 2_656 . . . ?
Zn1 N1 C4 C3 179.99(15) . . . . ?
Zn1 N1 C5 C6 179.62(15) . . . . ?
O1 C7 C8 C9 -11.0(3) . . . . ?
O1 C7 C8 C10 168.80(17) . . . 5_667 ?
O2 C7 C8 C9 167.96(18) . . . . ?
O2 C7 C8 C10 -12.2(3) . . . 5_667 ?
O3 C11 C12 C13 -174.73(18) . . . . ?
O3 C11 C12 C14 5.2(3) . . . 5_676 ?
O4 C11 C12 C13 4.3(3) . . . . ?
O4 C11 C12 C14 -175.73(18) . . . 5_676 ?
N1 C5 C6 C2 0.2(3) . . . . ?
C1 C2 C3 C4 179.31(18) . . . . ?
C1 C2 C6 C5 -179.66(18) . . . . ?
C1 B1A B2A B3A -33.56(16) . . . . ?
C1 B1A B2A B4A -96.7(2) . . . 2_556 ?
C1 B1A B2A B5A -134.3(2) . . . 2_556 ?
C1 B1A B5A B1A 134.29(16) . . . 2_556 ?
C1 B1A B5A B2A 97.0(2) . . . 2_556 ?
C1 B1A B5A B4A 33.71(14) . . . . ?
C1 B1B B2B B3B -35.3(9) . . . . ?
C1 B1B B2B B3B -100.2(17) . . . 2_556 ?
C1 B1B B2B B4B -138.3(15) . . . 2_556 ?
C1 B1B B5B B1B 99.4(17) . . . 2_556 ?
C1 B1B B5B B4B 36.9(10) . . . . ?
C1 B1B B5B B5B 136.1(11) . . . 2_556 ?
C1 B2A B3A B3A -97.1(3) . . . 2_556 ?
C1 B2A B3A B4A -34.05(16) . . . . ?
C1 B2A B3A B4A -134.7(2) . . . 2_556 ?
C1 B2B B3B B2B -97.6(16) . . . 2_556 ?
C1 B2B B3B B3B -133.8(10) . . . 2_556 ?
C1 B2B B3B B4B -34.1(10) . . . . ?
C1 B3A B4A B2A -96.7(3) . . . 2_556 ?
C1 B3A B4A B3A -134.55(17) . . . 2_556 ?
C1 B3A B4A B5A -33.22(14) . . . . ?
C1 B3B B4B B1B -95.1(16) . . . 2_556 ?
C1 B3B B4B B2B -135.1(13) . . . 2_556 ?
C1 B3B B4B B5B -34.1(10) . . . . ?
C1 B4A B5A B1A -33.66(15) . . . . ?
C1 B4A B5A B1A -96.6(3) . . . 2_556 ?
C1 B4A B5A B2A -134.2(2) . . . 2_556 ?
C1 B4B B5B B1B -137.1(14) . . . 2_556 ?
C1 B4B B5B B1B -38.9(11) . . . . ?
C1 B4B B5B B5B -101(2) . . . 2_556 ?
C2 C1 B1A B1A 149.9(3) . . . 2_556 ?
C2 C1 B1A B2A -107.6(2) . . . . ?
C2 C1 B1A B5A -147.3(2) . . . 2_556 ?
C2 C1 B1A B5A 110.0(2) . . . . ?
C2 C1 B1B B2B -109.0(10) . . . . ?
C2 C1 B1B B4B -145.7(11) . . . 2_556 ?
C2 C1 B1B B5B 148.1(12) . . . 2_556 ?
C2 C1 B1B B5B 108.1(10) . . . . ?
C2 C1 B2A B1A 109.08(18) . . . . ?
C2 C1 B2A B3A -109.00(18) . . . . ?
C2 C1 B2A B4A -148.37(19) . . . 2_556 ?
C2 C1 B2A B5A 149.03(19) . . . 2_556 ?
C2 C1 B2B B1B 112.9(9) . . . . ?
C2 C1 B2B B3B -106.8(9) . . . . ?
C2 C1 B2B B3B -148.4(11) . . . 2_556 ?
C2 C1 B2B B4B 148.4(10) . . . 2_556 ?
C2 C1 B3A B2A 108.0(2) . . . . ?
C2 C1 B3A B3A -150.0(2) . . . 2_556 ?
C2 C1 B3A B4A 147.3(2) . . . 2_556 ?
C2 C1 B3A B4A -110.4(2) . . . . ?
C2 C1 B3B B2B 109.1(9) . . . . ?
C2 C1 B3B B2B -149.6(11) . . . 2_556 ?
C2 C1 B3B B3B 149.4(12) . . . 2_556 ?
C2 C1 B3B B4B -110.3(8) . . . . ?
C2 C1 B4A B2A -149.4(2) . . . 2_556 ?
C2 C1 B4A B3A 107.99(19) . . . . ?
C2 C1 B4A B3A 147.6(2) . . . 2_556 ?
C2 C1 B4A B5A -109.42(19) . . . . ?
C2 C1 B4B B1B -147.3(10) . . . 2_556 ?
C2 C1 B4B B2B 147.2(10) . . . 2_556 ?
C2 C1 B4B B3B 108.1(8) . . . . ?
C2 C1 B4B B5B -111.1(8) . . . . ?
C2 C1 B5A B1A -108.26(19) . . . . ?
C2 C1 B5A B1A -147.9(2) . . . 2_556 ?
C2 C1 B5A B2A 149.6(2) . . . 2_556 ?
C2 C1 B5A B4A 109.71(19) . . . . ?
C2 C1 B5B B1B -111.6(9) . . . . ?
C2 C1 B5B B1B 148.1(12) . . . 2_556 ?
C2 C1 B5B B4B 110.6(9) . . . . ?
C2 C1 B5B B5B -150.1(15) . . . 2_556 ?
C2 C3 C4 N1 0.5(3) . . . . ?
C3 C2 C6 C5 -0.5(3) . . . . ?
C4 N1 C5 C6 0.4(3) . . . . ?
C5 N1 C4 C3 -0.7(3) . . . . ?
C6 C2 C3 C4 0.1(3) . . . . ?
C7 C8 C9 C10 -179.99(18) . . . . ?
C8 C9 C10 C8 -0.2(3) . . . 5_667 ?
C10 C8 C9 C10 0.2(3) 5_667 . . . ?
C11 C12 C13 C14 179.12(19) . . . . ?
C12 C13 C14 C12 0.9(4) . . . 5_676 ?
C14 C12 C13 C14 -0.9(4) 5_676 . . . ?
C16A N2A C15A O5 176.1(11) . . . . ?
C16B N2B C15B O5 174.0(15) . . . . ?
C17A N2A C15A O5 2.2(15) . . . . ?
C17B N2B C15B O5 1(2) . . . . ?
B1A C1 C2 C3 21.0(3) . . . . ?
B1A C1 C2 C6 -159.9(2) . . . . ?
B1A C1 B2A B3A 141.9(2) . . . . ?
B1A C1 B2A B4A 102.5(2) . . . 2_556 ?
B1A C1 B2A B5A 39.9(2) . . . 2_556 ?
B1A C1 B3A B2A -36.8(2) . . . . ?
B1A C1 B3A B3A 65.2(4) . . . 2_556 ?
B1A C1 B3A B4A 2.5(4) . . . 2_556 ?
B1A C1 B3A B4A 104.8(2) . . . . ?
B1A C1 B4A B2A -3.6(3) . . . 2_556 ?
B1A C1 B4A B3A -106.3(2) . . . . ?
B1A C1 B4A B3A -66.6(3) . . . 2_556 ?
B1A C1 B4A B5A 36.3(2) . . . . ?
B1A C1 B5A B1A -39.6(2) . . . 2_556 ?
B1A C1 B5A B2A -102.1(2) . . . 2_556 ?
B1A C1 B5A B4A -142.03(18) . . . . ?
B1A B1A B2A C1 96.8(3) 2_556 . . . ?
B1A B1A B2A B3A 63.3(3) 2_556 . . . ?
B1A B1A B2A B4A 0.2(4) 2_556 . . 2_556 ?
B1A B1A B2A B5A -37.5(3) 2_556 . . 2_556 ?
B1A B1A B5A C1 -134.29(16) 2_556 . . . ?
B1A B1A B5A B2A -37.3(2) 2_556 . . 2_556 ?
B1A B1A B5A B4A -100.57(16) 2_556 . . . ?
B1A B2A B3A C1 33.85(17) . . . . ?
B1A B2A B3A B3A -63.3(3) . . . 2_556 ?
B1A B2A B3A B4A -0.2(2) . . . . ?
B1A B2A B3A B4A -100.9(2) . . . 2_556 ?
B1B C1 C2 C3 -14.9(12) . . . . ?
B1B C1 C2 C6 164.3(12) . . . . ?
B1B C1 B2B B3B 140.3(11) . . . . ?
B1B C1 B2B B3B 98.7(16) . . . 2_556 ?
B1B C1 B2B B4B 35.5(14) . . . 2_556 ?
B1B C1 B3B B2B -37.1(13) . . . . ?
B1B C1 B3B B2B 64(2) . . . 2_556 ?
B1B C1 B3B B3B 3(2) . . . 2_556 ?
B1B C1 B3B B4B 103.5(12) . . . . ?
B1B C1 B4B B1B 2.0(15) . . . 2_556 ?
B1B C1 B4B B2B -63.5(17) . . . 2_556 ?
B1B C1 B4B B3B -102.6(13) . . . . ?
B1B C1 B4B B5B 38.2(13) . . . . ?
B1B C1 B5B B1B -100.3(16) . . . 2_556 ?
B1B C1 B5B B4B -137.8(13) . . . . ?
B1B C1 B5B B5B -38.5(19) . . . 2_556 ?
B1B B2B B3B C1 34.7(9) . . . . ?
B1B B2B B3B B2B -63.0(19) . . . 2_556 ?
B1B B2B B3B B3B -99.1(12) . . . 2_556 ?
B1B B2B B3B B4B 0.5(16) . . . . ?
B1B B4B B5B C1 137.1(14) 2_556 . . . ?
B1B B4B B5B B1B 98.2(14) 2_556 . . . ?
B1B B4B B5B B5B 36.3(18) 2_556 . . 2_556 ?
B2A C1 C2 C3 -50.4(3) . . . . ?
B2A C1 C2 C6 128.7(2) . . . . ?
B2A C1 B1A B1A -102.5(3) . . . 2_556 ?
B2A C1 B1A B5A -142.43(19) . . . . ?
B2A C1 B1A B5A -39.7(2) . . . 2_556 ?
B2A C1 B3A B3A 102.0(3) . . . 2_556 ?
B2A C1 B3A B4A 141.59(19) . . . . ?
B2A C1 B3A B4A 39.3(2) . . . 2_556 ?
B2A C1 B4A B2A 65.3(3) . . . 2_556 ?
B2A C1 B4A B3A 2.2(3) . . . 2_556 ?
B2A C1 B4A B3A -37.4(2) . . . . ?
B2A C1 B4A B5A 105.2(2) . . . . ?
B2A C1 B5A B1A 36.2(2) . . . . ?
B2A C1 B5A B1A -3.5(3) . . . 2_556 ?
B2A C1 B5A B2A -66.0(3) . . . 2_556 ?
B2A C1 B5A B4A -105.9(2) . . . . ?
B2A B1A B5A C1 -33.13(16) . . . . ?
B2A B1A B5A B1A 101.16(19) . . . 2_556 ?
B2A B1A B5A B2A 63.9(3) . . . 2_556 ?
B2A B1A B5A B4A 0.6(2) . . . . ?
B2A B3A B4A C1 33.78(16) . . . . ?
B2A B3A B4A B2A -62.9(3) . . . 2_556 ?
B2A B3A B4A B3A -100.77(19) . . . 2_556 ?
B2A B3A B4A B5A 0.6(2) . . . . ?
B2A B4A B5A C1 134.2(2) 2_556 . . . ?
B2A B4A B5A B1A 100.6(2) 2_556 . . . ?
B2A B4A B5A B1A 37.6(2) 2_556 . . 2_556 ?
B2B C1 C2 C3 -88.9(11) . . . . ?
B2B C1 C2 C6 90.3(11) . . . . ?
B2B C1 B1B B4B -36.7(16) . . . 2_556 ?
B2B C1 B1B B5B -142.9(13) . . . . ?
B2B C1 B1B B5B -102.9(18) . . . 2_556 ?
B2B C1 B3B B2B 101.4(16) . . . 2_556 ?
B2B C1 B3B B3B 40.4(17) . . . 2_556 ?
B2B C1 B3B B4B 140.6(12) . . . . ?
B2B C1 B4B B1B 69.2(17) . . . 2_556 ?
B2B C1 B4B B2B 3.7(14) . . . 2_556 ?
B2B C1 B4B B3B -35.3(12) . . . . ?
B2B C1 B4B B5B 105.5(12) . . . . ?
B2B C1 B5B B1B 35.2(15) . . . . ?
B2B C1 B5B B1B -65(2) . . . 2_556 ?
B2B C1 B5B B4B -102.6(13) . . . . ?
B2B C1 B5B B5B -3(3) . . . 2_556 ?
B2B B1B B5B C1 -33.0(10) . . . . ?
B2B B1B B5B B1B 66.4(18) . . . 2_556 ?
B2B B1B B5B B4B 3.8(17) . . . . ?
B2B B1B B5B B5B 103.0(12) . . . 2_556 ?
B2B B3B B4B C1 135.1(13) 2_556 . . . ?
B2B B3B B4B C1 35.9(11) . . . . ?
B2B B3B B4B B1B -59(2) . . . 2_556 ?
B2B B3B B4B B1B 40.0(16) 2_556 . . 2_556 ?
B2B B3B B4B B2B -99.2(14) . . . 2_556 ?
B2B B3B B4B B5B 101.0(14) 2_556 . . . ?
B2B B3B B4B B5B 1.8(17) . . . . ?
B2B B4B B5B C1 97.9(16) 2_556 . . . ?
B2B B4B B5B B1B -39.2(16) 2_556 . . 2_556 ?
B2B B4B B5B B1B 59(2) 2_556 . . . ?
B2B B4B B5B B5B -3(3) 2_556 . . 2_556 ?
B3A C1 C2 C3 -122.6(3) . . . . ?
B3A C1 C2 C6 56.6(3) . . . . ?
B3A C1 B1A B1A -65.4(4) . . . 2_556 ?
B3A C1 B1A B2A 37.1(2) . . . . ?
B3A C1 B1A B5A -2.6(4) . . . 2_556 ?
B3A C1 B1A B5A -105.3(2) . . . . ?
B3A C1 B2A B1A -141.9(2) . . . . ?
B3A C1 B2A B4A -39.4(2) . . . 2_556 ?
B3A C1 B2A B5A -102.0(2) . . . 2_556 ?
B3A C1 B4A B2A 102.7(2) . . . 2_556 ?
B3A C1 B4A B3A 39.6(2) . . . 2_556 ?
B3A C1 B4A B5A 142.60(18) . . . . ?
B3A C1 B5A B1A 66.3(3) . . . 2_556 ?
B3A C1 B5A B1A 105.9(2) . . . . ?
B3A C1 B5A B2A 3.8(3) . . . 2_556 ?
B3A C1 B5A B4A -36.1(2) . . . . ?
B3A B3A B4A C1 134.55(17) 2_556 . . . ?
B3A B3A B4A B2A 37.9(2) 2_556 . . 2_556 ?
B3A B3A B4A B5A 101.33(17) 2_556 . . . ?
B3A B4A B5A C1 32.95(15) . . . . ?
B3A B4A B5A C1 96.4(3) 2_556 . . . ?
B3A B4A B5A B1A 62.8(3) 2_556 . . . ?
B3A B4A B5A B1A -63.7(3) . . . 2_556 ?
B3A B4A B5A B1A -0.2(4) 2_556 . . 2_556 ?
B3A B4A B5A B1A -0.7(2) . . . . ?
B3A B4A B5A B2A -37.8(3) 2_556 . . 2_556 ?
B3A B4A B5A B2A -101.3(2) . . . 2_556 ?
B3B C1 C2 C3 -157.0(11) . . . . ?
B3B C1 C2 C6 22.2(11) . . . . ?
B3B C1 B1B B2B 35.6(12) . . . . ?
B3B C1 B1B B4B -1(2) . . . 2_556 ?
B3B C1 B1B B5B -107.3(14) . . . . ?
B3B C1 B1B B5B -67(2) . . . 2_556 ?
B3B C1 B2B B1B -140.3(11) . . . . ?
B3B C1 B2B B3B -41.7(13) . . . 2_556 ?
B3B C1 B2B B4B -104.9(16) . . . 2_556 ?
B3B C1 B4B B1B 104.6(15) . . . 2_556 ?
B3B C1 B4B B2B 39.1(13) . . . 2_556 ?
B3B C1 B4B B5B 140.8(12) . . . . ?
B3B C1 B5B B1B 99.9(16) . . . . ?
B3B C1 B5B B1B 0(2) . . . 2_556 ?
B3B C1 B5B B4B -37.9(15) . . . . ?
B3B C1 B5B B5B 61(3) . . . 2_556 ?
B3B B2B B3B C1 133.8(10) 2_556 . . . ?
B3B B2B B3B B2B 36(2) 2_556 . . 2_556 ?
B3B B2B B3B B4B 99.7(13) 2_556 . . . ?
B3B B3B B4B C1 98.6(18) 2_556 . . . ?
B3B B3B B4B B1B 4(3) 2_556 . . 2_556 ?
B3B B3B B4B B2B -36.5(16) 2_556 . . 2_556 ?
B3B B3B B4B B5B 65(2) 2_556 . . . ?
B3B B4B B5B C1 35.3(10) . . . . ?
B3B B4B B5B B1B -3.6(18) . . . . ?
B3B B4B B5B B1B -101.7(15) . . . 2_556 ?
B3B B4B B5B B5B -65(2) . . . 2_556 ?
B4A C1 C2 C3 165.1(2) . . . . ?
B4A C1 C2 C6 -15.7(3) . . . . ?
B4A C1 B1A B1A 3.7(4) . . . 2_556 ?
B4A C1 B1A B2A 106.2(2) . . . . ?
B4A C1 B1A B5A 66.5(3) . . . 2_556 ?
B4A C1 B1A B5A -36.3(2) . . . . ?
B4A C1 B2A B1A -104.7(2) . . . . ?
B4A C1 B2A B3A 37.2(2) . . . . ?
B4A C1 B2A B4A -2.2(3) . . . 2_556 ?
B4A C1 B2A B5A -64.8(3) . . . 2_556 ?
B4A C1 B3A B2A -141.59(19) . . . . ?
B4A C1 B3A B3A -39.6(3) . . . 2_556 ?
B4A C1 B3A B4A -102.3(2) . . . 2_556 ?
B4A C1 B5A B1A 142.03(18) . . . . ?
B4A C1 B5A B1A 102.4(2) . . . 2_556 ?
B4A C1 B5A B2A 39.9(2) . . . 2_556 ?
B4A B2A B3A C1 134.7(2) 2_556 . . . ?
B4A B2A B3A B3A 37.6(3) 2_556 . . 2_556 ?
B4A B2A B3A B4A 100.7(2) 2_556 . . . ?
B4A B3A B4A C1 96.7(3) 2_556 . . . ?
B4A B3A B4A B2A 0.1(4) 2_556 . . 2_556 ?
B4A B3A B4A B3A -37.8(3) 2_556 . . 2_556 ?
B4A B3A B4A B5A 63.5(3) 2_556 . . . ?
B4B C1 C2 C3 131.0(10) . . . . ?
B4B C1 C2 C6 -49.8(10) . . . . ?
B4B C1 B1B B2B 102.6(11) . . . . ?
B4B C1 B1B B4B 65.8(17) . . . 2_556 ?
B4B C1 B1B B5B -40.4(13) . . . . ?
B4B C1 B1B B5B 0(2) . . . 2_556 ?
B4B C1 B2B B1B -103.7(10) . . . . ?
B4B C1 B2B B3B -5.0(18) . . . 2_556 ?
B4B C1 B2B B3B 36.7(12) . . . . ?
B4B C1 B2B B4B -68.2(15) . . . 2_556 ?
B4B C1 B3B B2B -140.6(12) . . . . ?
B4B C1 B3B B2B -39.3(14) . . . 2_556 ?
B4B C1 B3B B3B -100.3(18) . . . 2_556 ?
B4B C1 B5B B1B 37.5(16) . . . 2_556 ?
B4B C1 B5B B1B 137.8(13) . . . . ?
B4B C1 B5B B5B 99(2) . . . 2_556 ?
B4B B1B B2B C1 138.3(15) 2_556 . . . ?
B4B B1B B2B B3B 103.0(16) 2_556 . . . ?
B4B B1B B2B B3B 38.1(15) 2_556 . . 2_556 ?
B4B B1B B5B C1 -96.6(17) 2_556 . . . ?
B4B B1B B5B B1B 3(3) 2_556 . . 2_556 ?
B4B B1B B5B B4B -60(2) 2_556 . . . ?
B4B B1B B5B B5B 39.5(15) 2_556 . . 2_556 ?
B4B B2B B3B C1 95.7(16) 2_556 . . . ?
B4B B2B B3B B2B -2(3) 2_556 . . 2_556 ?
B4B B2B B3B B3B -38.1(13) 2_556 . . 2_556 ?
B4B B2B B3B B4B 62(2) 2_556 . . . ?
B5A C1 C2 C3 92.9(3) . . . . ?
B5A C1 C2 C6 -87.9(3) . . . . ?
B5A C1 B1A B1A 40.0(3) . . . 2_556 ?
B5A C1 B1A B2A 142.43(19) . . . . ?
B5A C1 B1A B5A 102.7(2) . . . 2_556 ?
B5A C1 B2A B1A -36.1(2) . . . . ?
B5A C1 B2A B3A 105.8(2) . . . . ?
B5A C1 B2A B4A 66.4(3) . . . 2_556 ?
B5A C1 B2A B5A 3.8(2) . . . 2_556 ?
B5A C1 B3A B2A -105.7(2) . . . . ?
B5A C1 B3A B3A -3.7(4) . . . 2_556 ?
B5A C1 B3A B4A 35.9(2) . . . . ?
B5A C1 B3A B4A -66.4(3) . . . 2_556 ?
B5A C1 B4A B2A -39.9(2) . . . 2_556 ?
B5A C1 B4A B3A -142.60(18) . . . . ?
B5A C1 B4A B3A -103.0(2) . . . 2_556 ?
B5A B1A B2A C1 134.3(2) 2_556 . . . ?
B5A B1A B2A C1 33.32(16) . . . . ?
B5A B1A B2A B3A -0.2(3) . . . . ?
B5A B1A B2A B3A 100.8(2) 2_556 . . . ?
B5A B1A B2A B4A -63.4(3) . . . 2_556 ?
B5A B1A B2A B4A 37.6(2) 2_556 . . 2_556 ?
B5A B1A B2A B5A -101.0(2) . . . 2_556 ?
B5A B1A B5A C1 -96.4(3) 2_556 . . . ?
B5A B1A B5A B1A 37.9(3) 2_556 . . 2_556 ?
B5A B1A B5A B2A 0.6(4) 2_556 . . 2_556 ?
B5A B1A B5A B4A -62.7(3) 2_556 . . . ?
B5A B2A B3A C1 97.3(3) 2_556 . . . ?
B5A B2A B3A B3A 0.1(4) 2_556 . . 2_556 ?
B5A B2A B3A B4A 63.2(3) 2_556 . . . ?
B5A B2A B3A B4A -37.5(2) 2_556 . . 2_556 ?
B5B C1 C2 C3 55.5(13) . . . . ?
B5B C1 C2 C6 -125.3(13) . . . . ?
B5B C1 B1B B2B 142.9(13) . . . . ?
B5B C1 B1B B4B 106.2(16) . . . 2_556 ?
B5B C1 B1B B5B 40.0(13) . . . 2_556 ?
B5B C1 B2B B1B -34.0(13) . . . . ?
B5B C1 B2B B3B 106.3(14) . . . . ?
B5B C1 B2B B3B 65(2) . . . 2_556 ?
B5B C1 B2B B4B 1(2) . . . 2_556 ?
B5B C1 B3B B2B 0(2) . . . 2_556 ?
B5B C1 B3B B2B -101.8(15) . . . . ?
B5B C1 B3B B3B -61(2) . . . 2_556 ?
B5B C1 B3B B4B 38.8(15) . . . . ?
B5B C1 B4B B1B -36.2(13) . . . 2_556 ?
B5B C1 B4B B2B -101.7(14) . . . 2_556 ?
B5B C1 B4B B3B -140.8(12) . . . . ?
B5B B1B B2B C1 98.8(19) 2_556 . . . ?
B5B B1B B2B C1 32.5(10) . . . . ?
B5B B1B B2B B3B 64(2) 2_556 . . . ?
B5B B1B B2B B3B -67.7(18) . . . 2_556 ?
B5B B1B B2B B3B -1(2) 2_556 . . 2_556 ?
B5B B1B B2B B3B -2.8(16) . . . . ?
B5B B1B B2B B4B -39.5(17) 2_556 . . 2_556 ?
B5B B1B B2B B4B -105.8(15) . . . 2_556 ?
B5B B1B B5B C1 -136.1(11) 2_556 . . . ?
B5B B1B B5B B1B -37(2) 2_556 . . 2_556 ?
B5B B1B B5B B4B -99.2(14) 2_556 . . . ?
